data_1554082
loop_
_publ_author_name
'Senthilkumar, Kabali'
'Pizzotti, Maddalena'
'Thirumoorthy, Krishnan'
'Di Carlo, Gabriele'
'Righetto, Stefania'
'Orbelli Biroli, Alessio'
'Haukka, Matti'
'Palanisami, Nallasamy'

_publ_section_title
;
 New Internal-Charge-Transfer Second-Order Nonlinear Optical Chromophores
 Based on the Donor Ferrocenylpyrazole Moiety
;
_journal_issue 36
_journal_name_full 'The Journal of Physical Chemistry C'
_journal_page_first 20277
_journal_paper_doi 10.1021/acs.jpcc.6b06364
_journal_volume 120
_journal_year 2016
_chemical_formula_moiety 'C21 H18 Fe N2 O'
_chemical_formula_sum 'C21 H18 Fe N2 O'
_chemical_formula_weight 370.22
_space_group_crystal_system monoclinic
_space_group_IT_number 14
_space_group_name_Hall '-P 2ybc'
_space_group_name_H-M_alt 'P 1 21/c 1'
_atom_sites_solution_hydrogens geom
_audit_creation_method SHELXL-2014/7
_cell_angle_alpha 90
_cell_angle_beta 115.411(2)
_cell_angle_gamma 90
_cell_formula_units_Z 4
_cell_length_a 14.5623(2)
_cell_length_b 7.70158(8)
_cell_length_c 16.3082(3)
_cell_measurement_reflns_used 30309
_cell_measurement_temperature 100(2)
_cell_measurement_theta_max 37.3390
_cell_measurement_theta_min 3.6160
_cell_volume 1652.06(5)
_computing_cell_refinement
;
CrysAlisPro, Agilent Technologies,
Version 1.171.37.35 (release 13-08-2014 CrysAlis171 .NET)
(compiled Aug 13 2014,18:06:01)
;
_computing_data_collection
;
CrysAlisPro, Agilent Technologies,
Version 1.171.37.35 (release 13-08-2014 CrysAlis171 .NET)
(compiled Aug 13 2014,18:06:01)
;
_computing_data_reduction
;
CrysAlisPro, Agilent Technologies,
Version 1.171.37.35 (release 13-08-2014 CrysAlis171 .NET)
(compiled Aug 13 2014,18:06:01)
;
_computing_molecular_graphics 'UCSF Chimera (Petterssen et al. 2004)'
_computing_publication_material 'SHELXL-2014/7 (Sheldrick, 2014)'
_computing_structure_refinement 'SHELXL-2014 (Sheldrick, 2014)'
_computing_structure_solution 'SUPERFLIP (Palatinus & Chapuis, 2007)'
_diffrn_ambient_temperature 100(2)
_diffrn_detector_area_resol_mean 16.0107
_diffrn_measured_fraction_theta_full 0.995
_diffrn_measured_fraction_theta_max 0.993
_diffrn_measurement_device '\k-geometry diffractometer'
_diffrn_measurement_device_type 'SuperNova, Single source at offset, Eos'
_diffrn_measurement_method '\f scans and \w scans with \k offset'
_diffrn_radiation_monochromator mirror
_diffrn_radiation_type MoK\a
_diffrn_radiation_wavelength 0.71073
_diffrn_reflns_av_R_equivalents 0.0294
_diffrn_reflns_av_unetI/netI 0.0175
_diffrn_reflns_Laue_measured_fraction_full 0.995
_diffrn_reflns_Laue_measured_fraction_max 0.993
_diffrn_reflns_limit_h_max 24
_diffrn_reflns_limit_h_min -24
_diffrn_reflns_limit_k_max 12
_diffrn_reflns_limit_k_min -12
_diffrn_reflns_limit_l_max 27
_diffrn_reflns_limit_l_min -27
_diffrn_reflns_number 57685
_diffrn_reflns_point_group_measured_fraction_full 0.995
_diffrn_reflns_point_group_measured_fraction_max 0.993
_diffrn_reflns_theta_full 25.242
_diffrn_reflns_theta_max 37.032
_diffrn_reflns_theta_min 3.065
_diffrn_source micro-source
_exptl_absorpt_coefficient_mu 0.924
_exptl_absorpt_correction_T_max 0.916
_exptl_absorpt_correction_T_min 0.754
_exptl_absorpt_correction_type analytical
_exptl_absorpt_process_details
;
CrysAlisPro, Agilent Technologies,
Version 1.171.37.35 (release 13-08-2014 CrysAlis171 .NET)
(compiled Aug 13 2014,18:06:01)
Analytical numeric absorption correction using a multifaceted crystal
model based on expressions derived by R.C. Clark & J.S. Reid.
(Clark, R. C. & Reid, J. S. (1995). Acta Cryst. A51, 887-897)
Empirical absorption correction using spherical harmonics,
implemented in SCALE3 ABSPACK scaling algorithm.
;
_exptl_crystal_colour orange
_exptl_crystal_density_diffrn 1.488
_exptl_crystal_description block
_exptl_crystal_F_000 768
_exptl_crystal_size_max 0.379
_exptl_crystal_size_mid 0.251
_exptl_crystal_size_min 0.099
_refine_diff_density_max 0.528
_refine_diff_density_min -0.381
_refine_diff_density_rms 0.064
_refine_ls_extinction_method none
_refine_ls_goodness_of_fit_ref 1.043
_refine_ls_hydrogen_treatment constr
_refine_ls_matrix_type full
_refine_ls_number_parameters 227
_refine_ls_number_reflns 8340
_refine_ls_number_restraints 0
_refine_ls_restrained_S_all 1.043
_refine_ls_R_factor_all 0.0309
_refine_ls_R_factor_gt 0.0270
_refine_ls_shift/su_max 0.001
_refine_ls_shift/su_mean 0.000
_refine_ls_structure_factor_coef Fsqd
_refine_ls_weighting_details 'w=1/[\s^2^(Fo^2^)+(0.0371P)^2^+0.5041P] where P=(Fo^2^+2Fc^2^)/3'
_refine_ls_weighting_scheme calc
_refine_ls_wR_factor_gt 0.0724
_refine_ls_wR_factor_ref 0.0749
_reflns_Friedel_coverage 0.000
_reflns_number_gt 7566
_reflns_number_total 8340
_reflns_threshold_expression 'I > 2\s(I)'
_cod_data_source_file jp6b06364_si_002.cif
_cod_data_source_block 1
_cod_original_sg_symbol_H-M 'P 21/c'
_cod_database_code 1554082
_shelx_space_group_comment
;
The symmetry employed for this shelxl refinement is uniquely defined
by the following loop, which should always be used as a source of
symmetry information in preference to the above space-group names.
They are only intended as comments.
;
_shelx_estimated_absorpt_t_max 0.914
_shelx_estimated_absorpt_t_min 0.721
_shelx_shelxl_version_number 2014/7

loop_
_space_group_symop_operation_xyz
'x, y, z'
'-x, y+1/2, -z+1/2'
'-x, -y, -z'
'x, -y-1/2, z-1/2'

loop_
_atom_site_label
_atom_site_type_symbol
_atom_site_fract_x
_atom_site_fract_y
_atom_site_fract_z
_atom_site_U_iso_or_equiv
_atom_site_adp_type
_atom_site_occupancy
_atom_site_site_symmetry_order
_atom_site_calc_flag
_atom_site_refinement_flags_posn
_atom_site_refinement_flags_adp
Fe1 Fe 0.13071(2) 0.57451(2) 0.18246(2) 0.01203(3) Uani 1 1 d . .
O1 O 0.54194(6) -0.49916(9) 0.61892(6) 0.03225(17) Uani 1 1 d . .
N1 N 0.29377(5) 0.21170(8) 0.47401(4) 0.01556(11) Uani 1 1 d . .
N2 N 0.24140(5) 0.20843(9) 0.38131(5) 0.01552(10) Uani 1 1 d . .
C1 C 0.56155(6) -0.34794(11) 0.64092(6) 0.01968(14) Uani 1 1 d . .
H1 H 0.6262 -0.3215 0.6884 0.024 Uiso 1 1 calc R U
C2 C 0.49093(6) -0.20344(10) 0.59824(5) 0.01560(12) Uani 1 1 d . .
C3 C 0.51940(6) -0.03480(10) 0.63074(6) 0.01747(12) Uani 1 1 d . .
H3 H 0.5833 -0.0149 0.6807 0.021 Uiso 1 1 calc R U
C4 C 0.45459(6) 0.10417(10) 0.59033(6) 0.01732(12) Uani 1 1 d . .
H4 H 0.4741 0.2191 0.6120 0.021 Uiso 1 1 calc R U
C5 C 0.36062(6) 0.07257(9) 0.51758(5) 0.01454(11) Uani 1 1 d . .
C6 C 0.33165(6) -0.09588(10) 0.48413(5) 0.01568(12) Uani 1 1 d . .
H6 H 0.2677 -0.1157 0.4342 0.019 Uiso 1 1 calc R U
C7 C 0.39687(6) -0.23328(10) 0.52433(5) 0.01631(12) Uani 1 1 d . .
H7 H 0.3779 -0.3478 0.5018 0.020 Uiso 1 1 calc R U
C8 C 0.26648(6) 0.35004(10) 0.51178(5) 0.01652(12) Uani 1 1 d . .
C9 C 0.30912(7) 0.38374(12) 0.61134(6) 0.02104(14) Uani 1 1 d . .
H9A H 0.3123 0.2746 0.6434 0.032 Uiso 1 1 calc R U
H9B H 0.2654 0.4663 0.6237 0.032 Uiso 1 1 calc R U
H9C H 0.3776 0.4325 0.6324 0.032 Uiso 1 1 calc R U
C10 C 0.19415(6) 0.44057(10) 0.44031(6) 0.01711(12) Uani 1 1 d . .
H10 H 0.1596 0.5430 0.4436 0.021 Uiso 1 1 calc R U
C11 C 0.18210(6) 0.34914(9) 0.36093(5) 0.01466(11) Uani 1 1 d . .
C12 C 0.11522(6) 0.38762(9) 0.26636(5) 0.01448(11) Uani 1 1 d . .
C13 C 0.03045(6) 0.50501(10) 0.23374(6) 0.01662(12) Uani 1 1 d . .
H13 H 0.0096 0.5763 0.2702 0.020 Uiso 1 1 calc R U
C14 C -0.01695(6) 0.49574(11) 0.13695(6) 0.01829(13) Uani 1 1 d . .
H14 H -0.0755 0.5587 0.0977 0.022 Uiso 1 1 calc R U
C15 C 0.03908(6) 0.37493(10) 0.10930(6) 0.01780(13) Uani 1 1 d . .
H15 H 0.0246 0.3444 0.0485 0.021 Uiso 1 1 calc R U
C16 C 0.12058(6) 0.30834(10) 0.18908(5) 0.01570(12) Uani 1 1 d . .
H16 H 0.1698 0.2258 0.1906 0.019 Uiso 1 1 calc R U
C17 C 0.26049(6) 0.71738(10) 0.25438(5) 0.01593(12) Uani 1 1 d . .
H17 H 0.3079 0.6994 0.3157 0.019 Uiso 1 1 calc R U
C18 C 0.17245(6) 0.82546(10) 0.22421(6) 0.01704(12) Uani 1 1 d . .
H18 H 0.1511 0.8923 0.2618 0.020 Uiso 1 1 calc R U
C19 C 0.12206(6) 0.81538(10) 0.12735(6) 0.01793(13) Uani 1 1 d . .
H19 H 0.0613 0.8742 0.0893 0.022 Uiso 1 1 calc R U
C20 C 0.17942(6) 0.70106(11) 0.09798(5) 0.01751(12) Uani 1 1 d . .
H20 H 0.1634 0.6704 0.0369 0.021 Uiso 1 1 calc R U
C21 C 0.26493(6) 0.64110(10) 0.17660(5) 0.01615(12) Uani 1 1 d . .
H21 H 0.3159 0.5638 0.1770 0.019 Uiso 1 1 calc R U

loop_
_atom_site_aniso_label
_atom_site_aniso_U_11
_atom_site_aniso_U_22
_atom_site_aniso_U_33
_atom_site_aniso_U_23
_atom_site_aniso_U_13
_atom_site_aniso_U_12
Fe1 0.01142(5) 0.01037(5) 0.01457(5) 0.00105(3) 0.00582(4) 0.00029(3)
O1 0.0245(3) 0.0146(3) 0.0475(5) 0.0032(3) 0.0059(3) 0.0039(2)
N1 0.0200(3) 0.0125(2) 0.0161(3) 0.00244(19) 0.0095(2) 0.0034(2)
N2 0.0186(3) 0.0132(2) 0.0161(2) 0.00216(19) 0.0087(2) 0.0022(2)
C1 0.0168(3) 0.0161(3) 0.0251(4) 0.0039(3) 0.0079(3) 0.0023(2)
C2 0.0167(3) 0.0127(3) 0.0186(3) 0.0021(2) 0.0086(2) 0.0011(2)
C3 0.0172(3) 0.0148(3) 0.0197(3) 0.0010(2) 0.0072(3) -0.0006(2)
C4 0.0191(3) 0.0125(3) 0.0204(3) 0.0004(2) 0.0085(3) -0.0009(2)
C5 0.0176(3) 0.0118(3) 0.0167(3) 0.0026(2) 0.0098(2) 0.0021(2)
C6 0.0177(3) 0.0131(3) 0.0165(3) 0.0009(2) 0.0076(2) 0.0014(2)
C7 0.0183(3) 0.0122(3) 0.0184(3) 0.0006(2) 0.0078(2) 0.0009(2)
C8 0.0211(3) 0.0132(3) 0.0186(3) 0.0012(2) 0.0117(3) 0.0023(2)
C9 0.0279(4) 0.0197(3) 0.0182(3) 0.0011(3) 0.0124(3) 0.0052(3)
C10 0.0205(3) 0.0133(3) 0.0200(3) 0.0014(2) 0.0111(3) 0.0029(2)
C11 0.0162(3) 0.0116(3) 0.0185(3) 0.0021(2) 0.0096(2) 0.0008(2)
C12 0.0145(3) 0.0119(3) 0.0184(3) 0.0019(2) 0.0083(2) 0.0004(2)
C13 0.0143(3) 0.0157(3) 0.0224(3) 0.0026(2) 0.0103(3) 0.0013(2)
C14 0.0124(3) 0.0184(3) 0.0227(3) 0.0022(3) 0.0062(2) 0.0000(2)
C15 0.0165(3) 0.0158(3) 0.0193(3) -0.0012(2) 0.0059(2) -0.0027(2)
C16 0.0163(3) 0.0119(3) 0.0194(3) -0.0002(2) 0.0081(2) -0.0007(2)
C17 0.0142(3) 0.0146(3) 0.0176(3) -0.0004(2) 0.0056(2) -0.0008(2)
C18 0.0174(3) 0.0122(3) 0.0213(3) -0.0008(2) 0.0081(3) 0.0004(2)
C19 0.0172(3) 0.0137(3) 0.0209(3) 0.0048(2) 0.0063(3) 0.0009(2)
C20 0.0187(3) 0.0178(3) 0.0171(3) 0.0017(2) 0.0086(2) -0.0027(2)
C21 0.0147(3) 0.0156(3) 0.0197(3) 0.0001(2) 0.0090(2) -0.0005(2)

loop_
_atom_type_symbol
_atom_type_description
_atom_type_scat_dispersion_real
_atom_type_scat_dispersion_imag
_atom_type_scat_source
C C 0.0033 0.0016 'International Tables Vol C Tables 4.2.6.8 and 6.1.1.4'
H H 0.0000 0.0000 'International Tables Vol C Tables 4.2.6.8 and 6.1.1.4'
N N 0.0061 0.0033 'International Tables Vol C Tables 4.2.6.8 and 6.1.1.4'
O O 0.0106 0.0060 'International Tables Vol C Tables 4.2.6.8 and 6.1.1.4'
Fe Fe 0.3463 0.8444 'International Tables Vol C Tables 4.2.6.8 and 6.1.1.4'

loop_
_geom_angle_atom_site_label_1
_geom_angle_atom_site_label_2
_geom_angle_atom_site_label_3
_geom_angle
C13 Fe1 C12 40.93(3)
C13 Fe1 C14 40.92(3)
C13 Fe1 C15 68.92(3)
C13 Fe1 C16 68.77(3)
C13 Fe1 C17 123.29(3)
C13 Fe1 C18 105.85(3)
C13 Fe1 C19 119.93(3)
C13 Fe1 C20 156.36(3)
C13 Fe1 C21 160.58(3)
C14 Fe1 C12 68.67(3)
C14 Fe1 C15 40.97(3)
C14 Fe1 C16 68.65(3)
C14 Fe1 C17 158.38(3)
C14 Fe1 C18 121.06(3)
C14 Fe1 C20 120.77(3)
C14 Fe1 C21 158.10(3)
C15 Fe1 C12 68.52(3)
C15 Fe1 C16 40.65(3)
C15 Fe1 C17 160.01(3)
C15 Fe1 C18 157.73(3)
C15 Fe1 C21 123.56(3)
C16 Fe1 C12 40.64(3)
C16 Fe1 C17 124.70(3)
C16 Fe1 C21 109.89(3)
C17 Fe1 C12 109.21(3)
C18 Fe1 C12 122.53(3)
C18 Fe1 C16 159.50(3)
C18 Fe1 C17 40.58(3)
C18 Fe1 C21 68.26(3)
C19 Fe1 C12 157.21(3)
C19 Fe1 C14 104.68(3)
C19 Fe1 C15 121.56(3)
C19 Fe1 C16 159.13(3)
C19 Fe1 C17 68.53(3)
C19 Fe1 C18 40.88(3)
C19 Fe1 C20 40.95(3)
C19 Fe1 C21 68.55(3)
C20 Fe1 C12 161.14(3)
C20 Fe1 C15 107.00(3)
C20 Fe1 C16 124.19(3)
C20 Fe1 C17 68.36(3)
C20 Fe1 C18 68.66(3)
C20 Fe1 C21 40.65(3)
C21 Fe1 C12 125.42(3)
C21 Fe1 C17 40.40(3)
N2 N1 C5 118.47(6)
N2 N1 C8 112.22(6)
C8 N1 C5 129.14(7)
C11 N2 N1 104.71(6)
O1 C1 H1 118.1
O1 C1 C2 123.83(8)
C2 C1 H1 118.1
C3 C2 C1 119.35(7)
C3 C2 C7 120.01(7)
C7 C2 C1 120.62(7)
C2 C3 H3 119.8
C4 C3 C2 120.32(7)
C4 C3 H3 119.8
C3 C4 H4 120.4
C3 C4 C5 119.15(7)
C5 C4 H4 120.4
C4 C5 N1 120.45(7)
C4 C5 C6 120.96(7)
C6 C5 N1 118.55(7)
C5 C6 H6 120.2
C7 C6 C5 119.52(7)
C7 C6 H6 120.2
C2 C7 H7 120.0
C6 C7 C2 120.03(7)
C6 C7 H7 120.0
N1 C8 C9 123.95(7)
N1 C8 C10 106.06(7)
C10 C8 C9 129.98(7)
C8 C9 H9A 109.5
C8 C9 H9B 109.5
C8 C9 H9C 109.5
H9A C9 H9B 109.5
H9A C9 H9C 109.5
H9B C9 H9C 109.5
C8 C10 H10 127.1
C8 C10 C11 105.74(7)
C11 C10 H10 127.1
N2 C11 C10 111.25(7)
N2 C11 C12 119.68(7)
C10 C11 C12 129.05(7)
C11 C12 Fe1 129.02(5)
C13 C12 Fe1 68.67(4)
C13 C12 C11 126.73(7)
C16 C12 Fe1 69.59(4)
C16 C12 C11 125.46(7)
C16 C12 C13 107.77(7)
Fe1 C13 H13 125.6
C12 C13 Fe1 70.39(4)
C12 C13 H13 126.0
C14 C13 Fe1 69.61(4)
C14 C13 C12 108.02(7)
C14 C13 H13 126.0
Fe1 C14 H14 126.4
C13 C14 Fe1 69.47(4)
C13 C14 H14 126.0
C13 C14 C15 108.07(7)
C15 C14 Fe1 69.77(4)
C15 C14 H14 126.0
Fe1 C15 H15 126.2
C14 C15 Fe1 69.27(5)
C14 C15 H15 126.0
C16 C15 Fe1 70.12(4)
C16 C15 C14 108.03(7)
C16 C15 H15 126.0
Fe1 C16 H16 126.6
C12 C16 Fe1 69.78(4)
C12 C16 H16 125.9
C15 C16 Fe1 69.22(4)
C15 C16 C12 108.10(7)
C15 C16 H16 125.9
Fe1 C17 H17 126.5
C18 C17 Fe1 69.32(4)
C18 C17 H17 125.9
C21 C17 Fe1 69.77(4)
C21 C17 H17 125.9
C21 C17 C18 108.11(7)
Fe1 C18 H18 126.3
C17 C18 Fe1 70.10(4)
C17 C18 H18 126.0
C17 C18 C19 107.97(7)
C19 C18 Fe1 69.14(4)
C19 C18 H18 126.0
Fe1 C19 H19 125.8
C18 C19 Fe1 69.97(4)
C18 C19 H19 126.1
C18 C19 C20 107.86(7)
C20 C19 Fe1 69.73(4)
C20 C19 H19 126.1
Fe1 C20 H20 126.0
C19 C20 Fe1 69.32(4)
C19 C20 H20 126.0
C21 C20 Fe1 70.25(4)
C21 C20 C19 107.94(7)
C21 C20 H20 126.0
Fe1 C21 H21 126.7
C17 C21 Fe1 69.83(4)
C17 C21 C20 108.12(7)
C17 C21 H21 125.9
C20 C21 Fe1 69.10(4)
C20 C21 H21 125.9

loop_
_geom_bond_atom_site_label_1
_geom_bond_atom_site_label_2
_geom_bond_distance
_geom_bond_publ_flag
Fe1 C12 2.0640(7) ?
Fe1 C13 2.0410(7) ?
Fe1 C14 2.0428(8) ?
Fe1 C15 2.0495(8) ?
Fe1 C16 2.0614(8) ?
Fe1 C17 2.0629(8) ?
Fe1 C18 2.0526(8) ?
Fe1 C19 2.0415(8) ?
Fe1 C20 2.0469(8) ?
Fe1 C21 2.0622(7) ?
O1 C1 1.2160(11) yes
N1 N2 1.3705(9) yes
N1 C5 1.4167(10) yes
N1 C8 1.3720(10) yes
N2 C11 1.3358(10) yes
C1 H1 0.9500 ?
C1 C2 1.4719(11) ?
C2 C3 1.3969(11) ?
C2 C7 1.4017(11) ?
C3 H3 0.9500 ?
C3 C4 1.3917(11) ?
C4 H4 0.9500 ?
C4 C5 1.3949(12) ?
C5 C6 1.4004(11) ?
C6 H6 0.9500 ?
C6 C7 1.3847(11) ?
C7 H7 0.9500 ?
C8 C9 1.4914(12) ?
C8 C10 1.3785(11) ?
C9 H9A 0.9800 ?
C9 H9B 0.9800 ?
C9 H9C 0.9800 ?
C10 H10 0.9500 ?
C10 C11 1.4168(11) ?
C11 C12 1.4580(11) ?
C12 C13 1.4355(11) ?
C12 C16 1.4325(11) ?
C13 H13 0.9500 ?
C13 C14 1.4275(12) ?
C14 H14 0.9500 ?
C14 C15 1.4320(12) ?
C15 H15 0.9500 ?
C15 C16 1.4280(11) ?
C16 H16 0.9500 ?
C17 H17 0.9500 ?
C17 C18 1.4273(11) ?
C17 C21 1.4244(11) ?
C18 H18 0.9500 ?
C18 C19 1.4300(12) ?
C19 H19 0.9500 ?
C19 C20 1.4303(12) ?
C20 H20 0.9500 ?
C20 C21 1.4274(11) ?
C21 H21 0.9500 ?

loop_
_geom_torsion_atom_site_label_1
_geom_torsion_atom_site_label_2
_geom_torsion_atom_site_label_3
_geom_torsion_atom_site_label_4
_geom_torsion
Fe1 C12 C13 C14 59.68(5)
Fe1 C12 C16 C15 -58.79(5)
Fe1 C13 C14 C15 59.29(5)
Fe1 C14 C15 C16 59.63(5)
Fe1 C15 C16 C12 59.14(5)
Fe1 C17 C18 C19 -58.97(5)
Fe1 C17 C21 C20 58.66(5)
Fe1 C18 C19 C20 -59.67(5)
Fe1 C19 C20 C21 -59.88(5)
Fe1 C20 C21 C17 -59.11(5)
O1 C1 C2 C3 177.69(9)
O1 C1 C2 C7 -3.77(13)
N1 N2 C11 C10 -1.51(8)
N1 N2 C11 C12 179.63(6)
N1 C5 C6 C7 178.49(7)
N1 C8 C10 C11 -0.37(9)
N2 N1 C5 C4 139.74(8)
N2 N1 C5 C6 -38.22(10)
N2 N1 C8 C9 178.38(7)
N2 N1 C8 C10 -0.56(9)
N2 C11 C12 Fe1 -105.12(8)
N2 C11 C12 C13 163.71(7)
N2 C11 C12 C16 -13.63(11)
C1 C2 C3 C4 178.82(8)
C1 C2 C7 C6 -179.23(7)
C2 C3 C4 C5 0.56(12)
C3 C2 C7 C6 -0.70(12)
C3 C4 C5 N1 -178.88(7)
C3 C4 C5 C6 -0.97(12)
C4 C5 C6 C7 0.54(12)
C5 N1 N2 C11 177.02(7)
C5 N1 C8 C9 3.22(13)
C5 N1 C8 C10 -175.72(8)
C5 C6 C7 C2 0.30(12)
C7 C2 C3 C4 0.27(12)
C8 N1 N2 C11 1.29(8)
C8 N1 C5 C4 -45.36(12)
C8 N1 C5 C6 136.68(8)
C8 C10 C11 N2 1.21(9)
C8 C10 C11 C12 179.94(7)
C9 C8 C10 C11 -179.22(8)
C10 C11 C12 Fe1 76.25(10)
C10 C11 C12 C13 -14.93(13)
C10 C11 C12 C16 167.73(8)
C11 C12 C13 Fe1 123.50(8)
C11 C12 C13 C14 -176.81(7)
C11 C12 C16 Fe1 -124.03(7)
C11 C12 C16 C15 177.17(7)
C12 C13 C14 Fe1 -60.18(5)
C12 C13 C14 C15 -0.88(9)
C13 C12 C16 Fe1 58.21(5)
C13 C12 C16 C15 -0.58(8)
C13 C14 C15 Fe1 -59.11(5)
C13 C14 C15 C16 0.52(9)
C14 C15 C16 Fe1 -59.10(5)
C14 C15 C16 C12 0.04(9)
C16 C12 C13 Fe1 -58.78(5)
C16 C12 C13 C14 0.91(8)
C17 C18 C19 Fe1 59.57(5)
C17 C18 C19 C20 -0.10(9)
C18 C17 C21 Fe1 -58.90(5)
C18 C17 C21 C20 -0.25(9)
C18 C19 C20 Fe1 59.83(5)
C18 C19 C20 C21 -0.05(9)
C19 C20 C21 Fe1 59.29(5)
C19 C20 C21 C17 0.18(9)
C21 C17 C18 Fe1 59.19(5)
C21 C17 C18 C19 0.22(9)
